data_7247430
loop_
_publ_author_name
'Xia, Zhou-An'
'Zhang, Xiangyu'
'Xi, Chang'
'Bai, Qing'
'Liu, Haichao'
'Zhang, Shi-Tong'
'Yang, Bing'

_publ_section_title
;
 Constructing a pyrene-based dimer in a crystal by adjusting the steric
 hindrance over the pyrene plane
;
_journal_issue 41
_journal_name_full CrystEngComm
_journal_page_first 5802
_journal_page_last 5809
_journal_paper_doi 10.1039/D3CE00744H
_journal_volume 25
_journal_year 2023
_chemical_formula_moiety 'C29 H17 N S'
_chemical_formula_sum 'C29 H17 N S'
_chemical_formula_weight 411.49
_chemical_name_systematic 2-(2-(pyren-1-yl)phenyl)benzo[d]thiazole
_space_group_crystal_system monoclinic
_space_group_IT_number 14
_space_group_name_Hall '-P 2ybc'
_space_group_name_H-M_alt 'P 1 21/c 1'
_atom_sites_solution_hydrogens geom
_atom_sites_solution_primary dual
_audit_creation_date 2023-07-11
_audit_creation_method
;
Olex2 1.2
(compiled 2018.05.29 svn.r3508 for OlexSys, GUI svn.r5506)
;
_audit_update_record
;
2023-07-25 deposited with the CCDC.	2023-09-22 downloaded from the CCDC.
;
_cell_angle_alpha 90
_cell_angle_beta 115.0090(10)
_cell_angle_gamma 90
_cell_formula_units_Z 4
_cell_length_a 13.1520(5)
_cell_length_b 14.0836(5)
_cell_length_c 12.0152(5)
_cell_measurement_reflns_used 9392
_cell_measurement_temperature 293(2)
_cell_measurement_theta_max 27.44
_cell_measurement_theta_min 2.89
_cell_volume 2016.88(14)
_computing_cell_refinement 'SAINT V8.40A (?, 2016)'
_computing_data_reduction 'SAINT V8.40A (?, 2016)'
_computing_molecular_graphics 'Olex2 (Dolomanov et al., 2009)'
_computing_publication_material 'Olex2 (Dolomanov et al., 2009)'
_computing_structure_refinement 'ShelXL (Sheldrick, 2015)'
_computing_structure_solution 'ShelXT (Sheldrick, 2015)'
_diffrn_ambient_temperature 293.0
_diffrn_measured_fraction_theta_full 0.999
_diffrn_measured_fraction_theta_max 0.998
_diffrn_measurement_device_type 'Bruker APEX-II CCD'
_diffrn_measurement_method '\f and \w scans'
_diffrn_radiation_type MoK\a
_diffrn_radiation_wavelength 0.71073
_diffrn_reflns_av_R_equivalents 0.0399
_diffrn_reflns_av_unetI/netI 0.0184
_diffrn_reflns_Laue_measured_fraction_full 0.999
_diffrn_reflns_Laue_measured_fraction_max 0.998
_diffrn_reflns_limit_h_max 17
_diffrn_reflns_limit_h_min -17
_diffrn_reflns_limit_k_max 18
_diffrn_reflns_limit_k_min -18
_diffrn_reflns_limit_l_max 15
_diffrn_reflns_limit_l_min -15
_diffrn_reflns_number 52745
_diffrn_reflns_point_group_measured_fraction_full 0.999
_diffrn_reflns_point_group_measured_fraction_max 0.998
_diffrn_reflns_theta_full 25.242
_diffrn_reflns_theta_max 27.506
_diffrn_reflns_theta_min 2.893
_diffrn_standards_number 0
_exptl_absorpt_coefficient_mu 0.178
_exptl_absorpt_correction_type none
_exptl_crystal_colour colourless
_exptl_crystal_colour_primary colourless
_exptl_crystal_density_diffrn 1.355
_exptl_crystal_description block
_exptl_crystal_F_000 856
_exptl_crystal_preparation Luminescent
_exptl_crystal_recrystallization_method 'Re-crystallisation from solvent: tetrahydrofuran and methanol'
_refine_diff_density_max 0.163
_refine_diff_density_min -0.429
_refine_diff_density_rms 0.054
_refine_ls_extinction_method none
_refine_ls_goodness_of_fit_ref 1.063
_refine_ls_hydrogen_treatment constr
_refine_ls_matrix_type full
_refine_ls_number_parameters 280
_refine_ls_number_reflns 4619
_refine_ls_number_restraints 0
_refine_ls_restrained_S_all 1.063
_refine_ls_R_factor_all 0.0596
_refine_ls_R_factor_gt 0.0427
_refine_ls_shift/su_max 0.000
_refine_ls_shift/su_mean 0.000
_refine_ls_structure_factor_coef Fsqd
_refine_ls_weighting_details 'w=1/[\s^2^(Fo^2^)+(0.0456P)^2^+0.7893P] where P=(Fo^2^+2Fc^2^)/3'
_refine_ls_weighting_scheme calc
_refine_ls_wR_factor_gt 0.1018
_refine_ls_wR_factor_ref 0.1161
_reflns_Friedel_coverage 0.000
_reflns_number_gt 3647
_reflns_number_total 4619
_reflns_threshold_expression 'I > 2\s(I)'
_cod_data_source_file d3ce00744h2.cif
_cod_data_source_block Py-oBZT
_cod_depositor_comments 'Adding full bibliography for 7247429--7247431.cif.'
_cod_database_code 7247430
_shelx_shelxl_version_number 2018/3
_shelx_space_group_comment
;
The symmetry employed for this shelxl refinement is uniquely defined
by the following loop, which should always be used as a source of
symmetry information in preference to the above space-group names.
They are only intended as comments.
;
_olex2_refinement_description
;
1. Fixed Uiso
 At 1.2 times of:
  All C(H) groups
2.a Aromatic/amide H refined with riding coordinates:
 C13(H13), C2(H2), C3(H3), C5(H5), C19(H19), C12(H12), C20(H20), C6(H6),
 C22(H22), C21(H21), C28(H28), C10(H10), C8(H8), C9(H9), C25(H25), C27(H27),
 C26(H26)
;
_olex2_submission_special_instructions 'No special instructions were received'

loop_
_space_group_symop_operation_xyz
'x, y, z'
'-x, y+1/2, -z+1/2'
'-x, -y, -z'
'x, -y-1/2, z-1/2'

loop_
_atom_site_label
_atom_site_type_symbol
_atom_site_fract_x
_atom_site_fract_y
_atom_site_fract_z
_atom_site_U_iso_or_equiv
_atom_site_adp_type
_atom_site_occupancy
_atom_site_site_symmetry_order
_atom_site_calc_flag
_atom_site_refinement_flags_posn
_atom_site_refinement_flags_adp
_atom_site_refinement_flags_occupancy
_atom_site_disorder_assembly
_atom_site_disorder_group
S1 S 0.30795(4) 0.37640(3) 0.46315(5) 0.05024(14) Uani 1 1 d . . . . .
N1 N 0.10214(12) 0.43051(10) 0.39373(13) 0.0449(3) Uani 1 1 d . . . . .
C15 C 0.47233(13) 0.13236(10) 0.52730(14) 0.0343(3) Uani 1 1 d . . . . .
C14 C 0.38569(13) 0.15079(10) 0.56599(13) 0.0343(3) Uani 1 1 d . . . . .
C18 C 0.13264(12) 0.27777(11) 0.49519(14) 0.0385(3) Uani 1 1 d . . . . .
C1 C 0.27564(13) 0.16589(11) 0.47660(14) 0.0374(3) Uani 1 1 d . . . . .
C23 C 0.16970(13) 0.36096(11) 0.44692(14) 0.0385(3) Uani 1 1 d . . . . .
C4 C 0.44675(14) 0.12833(11) 0.40010(15) 0.0394(3) Uani 1 1 d . . . . .
C24 C 0.15647(15) 0.50219(12) 0.36129(15) 0.0456(4) Uani 1 1 d . . . . .
C17 C 0.18200(13) 0.18750(12) 0.51171(15) 0.0402(3) Uani 1 1 d . . . . .
C16 C 0.58433(13) 0.11761(10) 0.61571(15) 0.0383(3) Uani 1 1 d . . . . .
C13 C 0.41568(14) 0.15498(12) 0.69553(15) 0.0427(4) Uani 1 1 d . . . . .
H13 H 0.360432 0.167682 0.722545 0.051 Uiso 1 1 calc R . . . .
C29 C 0.27021(16) 0.48621(12) 0.39338(16) 0.0462(4) Uani 1 1 d . . . . .
C11 C 0.61072(14) 0.12067(12) 0.74286(16) 0.0446(4) Uani 1 1 d . . . . .
C2 C 0.25304(14) 0.16050(12) 0.35279(15) 0.0446(4) Uani 1 1 d . . . . .
H2 H 0.179987 0.169868 0.294100 0.054 Uiso 1 1 calc R . . . .
C7 C 0.67070(14) 0.09936(12) 0.57645(18) 0.0469(4) Uani 1 1 d . . . . .
C3 C 0.33646(15) 0.14159(12) 0.31500(15) 0.0446(4) Uani 1 1 d . . . . .
H3 H 0.318679 0.137659 0.231543 0.053 Uiso 1 1 calc R . . . .
C5 C 0.53632(17) 0.11077(13) 0.36432(18) 0.0508(4) Uani 1 1 d . . . . .
H5 H 0.520587 0.108596 0.281270 0.061 Uiso 1 1 calc R . . . .
C19 C 0.04240(14) 0.29175(13) 0.52632(16) 0.0479(4) Uani 1 1 d . . . . .
H19 H 0.010178 0.351688 0.517151 0.058 Uiso 1 1 calc R . . . .
C12 C 0.52238(15) 0.14086(13) 0.77898(15) 0.0481(4) Uani 1 1 d . . . . .
H12 H 0.538835 0.144374 0.862143 0.058 Uiso 1 1 calc R . . . .
C20 C 0.00051(15) 0.21822(15) 0.57033(18) 0.0556(5) Uani 1 1 d . . . . .
H20 H -0.060284 0.228473 0.589206 0.067 Uiso 1 1 calc R . . . .
C6 C 0.64152(16) 0.09750(13) 0.44740(19) 0.0546(5) Uani 1 1 d . . . . .
H6 H 0.697448 0.086759 0.420791 0.066 Uiso 1 1 calc R . . . .
C22 C 0.13888(16) 0.11489(13) 0.55797(18) 0.0536(5) Uani 1 1 d . . . . .
H22 H 0.171641 0.055020 0.570036 0.064 Uiso 1 1 calc R . . . .
C21 C 0.04887(16) 0.12962(15) 0.58626(19) 0.0576(5) Uani 1 1 d . . . . .
H21 H 0.020912 0.079877 0.616016 0.069 Uiso 1 1 calc R . . . .
C28 C 0.3357(2) 0.55302(14) 0.3679(2) 0.0628(5) Uani 1 1 d . . . . .
H28 H 0.411495 0.542188 0.389515 0.075 Uiso 1 1 calc R . . . .
C10 C 0.72154(16) 0.10407(15) 0.82759(19) 0.0605(5) Uani 1 1 d . . . . .
H10 H 0.740012 0.106390 0.911289 0.073 Uiso 1 1 calc R . . . .
C8 C 0.77916(15) 0.08282(14) 0.6651(2) 0.0601(5) Uani 1 1 d . . . . .
H8 H 0.836073 0.070548 0.640470 0.072 Uiso 1 1 calc R . . . .
C9 C 0.80374(16) 0.08425(15) 0.7878(2) 0.0672(6) Uani 1 1 d . . . . .
H9 H 0.876583 0.071733 0.845018 0.081 Uiso 1 1 calc R . . . .
C25 C 0.1063(2) 0.58554(14) 0.3003(2) 0.0652(6) Uani 1 1 d . . . . .
H25 H 0.030206 0.596408 0.276888 0.078 Uiso 1 1 calc R . . . .
C27 C 0.2843(3) 0.63593(15) 0.3095(2) 0.0761(7) Uani 1 1 d . . . . .
H27 H 0.326437 0.682127 0.292805 0.091 Uiso 1 1 calc R . . . .
C26 C 0.1708(3) 0.65134(15) 0.2754(2) 0.0770(7) Uani 1 1 d . . . . .
H26 H 0.137859 0.707213 0.234912 0.092 Uiso 1 1 calc R . . . .

loop_
_atom_site_aniso_label
_atom_site_aniso_U_11
_atom_site_aniso_U_22
_atom_site_aniso_U_33
_atom_site_aniso_U_23
_atom_site_aniso_U_13
_atom_site_aniso_U_12
S1 0.0432(2) 0.0496(3) 0.0645(3) 0.0136(2) 0.0291(2) 0.00315(18)
N1 0.0468(8) 0.0413(7) 0.0464(8) 0.0041(6) 0.0196(6) 0.0069(6)
C15 0.0395(8) 0.0269(7) 0.0399(8) 0.0024(6) 0.0202(6) 0.0006(6)
C14 0.0394(8) 0.0297(7) 0.0369(8) 0.0033(6) 0.0191(6) 0.0025(6)
C18 0.0338(7) 0.0441(8) 0.0378(8) 0.0045(6) 0.0154(6) 0.0021(6)
C1 0.0388(8) 0.0335(7) 0.0423(8) 0.0050(6) 0.0195(7) 0.0029(6)
C23 0.0373(8) 0.0429(8) 0.0366(8) 0.0017(6) 0.0168(6) 0.0035(6)
C4 0.0499(9) 0.0325(7) 0.0440(8) 0.0025(6) 0.0277(7) 0.0012(7)
C24 0.0614(11) 0.0378(8) 0.0405(9) -0.0009(7) 0.0244(8) 0.0041(8)
C17 0.0360(8) 0.0440(8) 0.0418(8) 0.0056(7) 0.0177(7) 0.0024(7)
C16 0.0376(8) 0.0291(7) 0.0490(9) 0.0035(6) 0.0192(7) -0.0004(6)
C13 0.0497(9) 0.0428(9) 0.0420(9) 0.0021(7) 0.0257(7) 0.0047(7)
C29 0.0643(11) 0.0391(8) 0.0437(9) -0.0018(7) 0.0310(8) -0.0036(8)
C11 0.0425(9) 0.0383(8) 0.0466(9) 0.0031(7) 0.0127(7) -0.0025(7)
C2 0.0415(8) 0.0472(9) 0.0416(9) 0.0051(7) 0.0141(7) 0.0027(7)
C7 0.0418(9) 0.0341(8) 0.0698(12) 0.0039(8) 0.0284(8) 0.0012(7)
C3 0.0564(10) 0.0452(9) 0.0342(8) 0.0024(7) 0.0212(7) 0.0016(8)
C5 0.0658(12) 0.0472(10) 0.0548(10) 0.0045(8) 0.0405(9) 0.0070(8)
C19 0.0418(9) 0.0531(10) 0.0533(10) 0.0091(8) 0.0244(8) 0.0096(8)
C12 0.0561(10) 0.0504(10) 0.0353(8) 0.0012(7) 0.0167(8) 0.0001(8)
C20 0.0429(9) 0.0700(13) 0.0637(12) 0.0115(10) 0.0321(9) 0.0040(9)
C6 0.0591(11) 0.0482(10) 0.0770(13) 0.0080(9) 0.0487(11) 0.0073(8)
C22 0.0527(10) 0.0472(10) 0.0683(12) 0.0149(9) 0.0327(9) 0.0058(8)
C21 0.0537(11) 0.0609(12) 0.0683(12) 0.0163(10) 0.0356(10) -0.0019(9)
C28 0.0848(15) 0.0521(11) 0.0714(13) -0.0025(10) 0.0523(12) -0.0100(10)
C10 0.0502(11) 0.0592(12) 0.0546(11) 0.0034(9) 0.0053(9) -0.0041(9)
C8 0.0393(9) 0.0520(11) 0.0904(16) 0.0032(10) 0.0288(10) -0.0004(8)
C9 0.0365(9) 0.0614(12) 0.0854(16) 0.0023(11) 0.0080(10) -0.0016(9)
C25 0.0890(16) 0.0447(10) 0.0640(12) 0.0100(9) 0.0344(12) 0.0164(10)
C27 0.134(2) 0.0421(11) 0.0824(16) -0.0007(10) 0.0749(17) -0.0128(12)
C26 0.130(2) 0.0400(10) 0.0763(15) 0.0117(10) 0.0583(16) 0.0125(12)

loop_
_atom_type_symbol
_atom_type_description
_atom_type_scat_dispersion_real
_atom_type_scat_dispersion_imag
_atom_type_scat_source
C C 0.0033 0.0016 'International Tables Vol C Tables 4.2.6.8 and 6.1.1.4'
H H 0.0000 0.0000 'International Tables Vol C Tables 4.2.6.8 and 6.1.1.4'
N N 0.0061 0.0033 'International Tables Vol C Tables 4.2.6.8 and 6.1.1.4'
S S 0.1246 0.1234 'International Tables Vol C Tables 4.2.6.8 and 6.1.1.4'

loop_
_geom_angle_atom_site_label_1
_geom_angle_atom_site_label_2
_geom_angle_atom_site_label_3
_geom_angle
_geom_angle_site_symmetry_1
_geom_angle_site_symmetry_3
_geom_angle_publ_flag
C29 S1 C23 89.17(8) . . ?
C23 N1 C24 111.24(14) . . ?
C4 C15 C14 120.00(14) . . ?
C4 C15 C16 119.86(14) . . ?
C16 C15 C14 120.15(14) . . ?
C15 C14 C13 118.03(14) . . ?
C1 C14 C15 119.02(14) . . ?
C1 C14 C13 122.94(14) . . ?
C17 C18 C23 124.34(14) . . ?
C19 C18 C23 116.77(14) . . ?
C19 C18 C17 118.89(15) . . ?
C14 C1 C17 121.38(14) . . ?
C2 C1 C14 119.61(14) . . ?
C2 C1 C17 119.01(14) . . ?
N1 C23 S1 115.01(12) . . ?
N1 C23 C18 121.45(14) . . ?
C18 C23 S1 123.47(12) . . ?
C15 C4 C5 118.55(16) . . ?
C3 C4 C15 119.03(14) . . ?
C3 C4 C5 122.42(15) . . ?
N1 C24 C29 115.14(15) . . ?
N1 C24 C25 125.16(18) . . ?
C25 C24 C29 119.69(18) . . ?
C18 C17 C1 122.19(14) . . ?
C22 C17 C18 118.64(15) . . ?
C22 C17 C1 119.12(15) . . ?
C15 C16 C7 119.89(15) . . ?
C11 C16 C15 120.37(14) . . ?
C11 C16 C7 119.74(15) . . ?
C12 C13 C14 121.45(15) . . ?
C24 C29 S1 109.42(12) . . ?
C28 C29 S1 129.24(16) . . ?
C28 C29 C24 121.33(18) . . ?
C16 C11 C12 118.24(15) . . ?
C10 C11 C16 118.94(17) . . ?
C10 C11 C12 122.82(17) . . ?
C3 C2 C1 121.52(15) . . ?
C16 C7 C6 118.40(16) . . ?
C8 C7 C16 118.62(18) . . ?
C8 C7 C6 122.97(17) . . ?
C2 C3 C4 120.79(15) . . ?
C6 C5 C4 121.53(17) . . ?
C20 C19 C18 121.18(16) . . ?
C13 C12 C11 121.76(15) . . ?
C21 C20 C19 119.86(16) . . ?
C5 C6 C7 121.76(16) . . ?
C21 C22 C17 121.64(17) . . ?
C20 C21 C22 119.77(17) . . ?
C27 C28 C29 117.8(2) . . ?
C9 C10 C11 120.5(2) . . ?
C9 C8 C7 121.34(18) . . ?
C8 C9 C10 120.80(18) . . ?
C26 C25 C24 119.0(2) . . ?
C28 C27 C26 121.1(2) . . ?
C25 C26 C27 121.1(2) . . ?

loop_
_geom_bond_atom_site_label_1
_geom_bond_atom_site_label_2
_geom_bond_distance
_geom_bond_site_symmetry_2
_geom_bond_publ_flag
S1 C23 1.7582(16) . ?
S1 C29 1.7289(18) . ?
N1 C23 1.295(2) . ?
N1 C24 1.385(2) . ?
C15 C14 1.425(2) . ?
C15 C4 1.420(2) . ?
C15 C16 1.421(2) . ?
C14 C1 1.407(2) . ?
C14 C13 1.436(2) . ?
C18 C23 1.478(2) . ?
C18 C17 1.403(2) . ?
C18 C19 1.401(2) . ?
C1 C17 1.492(2) . ?
C1 C2 1.391(2) . ?
C4 C3 1.389(2) . ?
C4 C5 1.436(2) . ?
C24 C29 1.396(3) . ?
C24 C25 1.393(3) . ?
C17 C22 1.394(2) . ?
C16 C11 1.417(2) . ?
C16 C7 1.425(2) . ?
C13 C12 1.351(2) . ?
C29 C28 1.394(3) . ?
C11 C12 1.430(2) . ?
C11 C10 1.400(2) . ?
C2 C3 1.379(2) . ?
C7 C6 1.432(3) . ?
C7 C8 1.392(3) . ?
C5 C6 1.333(3) . ?
C19 C20 1.379(2) . ?
C20 C21 1.377(3) . ?
C22 C21 1.379(2) . ?
C28 C27 1.383(3) . ?
C10 C9 1.383(3) . ?
C8 C9 1.369(3) . ?
C25 C26 1.372(3) . ?
C27 C26 1.388(4) . ?
